data_7206990
loop_
_publ_author_name
'Puigjaner, Cristina'
'Barbas, Rafael'
'Portell, Anna'
'Valverde, Ismael'
'Vila, Xavier'
'Alcob\'e, Xavier'
'Font-Bardia, Merc\`e'
'Prohens, Rafel'

_publ_section_title
;
 A cocrystal is the key intermediates for the production of a new
 polymorph of Vorinostat
;
_journal_issue 2
_journal_name_full CrystEngComm
_journal_page_first 362
_journal_paper_doi 10.1039/c1ce05799e
_journal_volume 14
_journal_year 2012
_chemical_formula_moiety '2(C14 H20 N2 O3), H3 N '
_chemical_formula_sum 'C28 H43 N5 O6'
_chemical_formula_weight 545.67
_chemical_name_systematic
;
?
;
_space_group_IT_number 15
_symmetry_cell_setting monoclinic
_symmetry_space_group_name_Hall '-C 2yc'
_symmetry_space_group_name_H-M 'C 1 2/c 1'
_atom_sites_solution_hydrogens geom
_atom_sites_solution_primary direct
_atom_sites_solution_secondary difmap
_audit_creation_method SHELXL-97
_cell_angle_alpha 90.00
_cell_angle_beta 92.19(8)
_cell_angle_gamma 90.00
_cell_formula_units_Z 4
_cell_length_a 71.963(14)
_cell_length_b 4.995(2)
_cell_length_c 8.096(11)
_cell_measurement_reflns_used 25
_cell_measurement_temperature 105(2)
_cell_measurement_theta_max 21
_cell_measurement_theta_min 12
_cell_volume 2908(4)
_computing_cell_refinement 'CAD-4/PC (Kretschmar, 1996)'
_computing_data_collection 'CAD-4/PC (Kretschmar, 1996)'
_computing_data_reduction 'XCAD4 (Harms and Wocadlo, 1995)'
_computing_molecular_graphics 'ORTEP (Brueggermann and Smith, 1990)'
_computing_publication_material 'PLATON (Spek, 1990)'
_computing_structure_refinement 'SHELXL-97 (Sheldrick, 1997)'
_computing_structure_solution 'SHELXS-97 (Sheldrick, 1997)'
_diffrn_ambient_temperature 105(2)
_diffrn_measured_fraction_theta_full 0.996
_diffrn_measured_fraction_theta_max 0.996
_diffrn_measurement_device_type 'ENRAF-NONIUS, CAD4'
_diffrn_measurement_method \w--2\q
_diffrn_radiation_monochromator graphite
_diffrn_radiation_source 'fine-focus sealed tube'
_diffrn_radiation_type MoK\a
_diffrn_radiation_wavelength 0.71073
_diffrn_reflns_av_R_equivalents 0.0485
_diffrn_reflns_av_sigmaI/netI 0.0322
_diffrn_reflns_limit_h_max 97
_diffrn_reflns_limit_h_min -106
_diffrn_reflns_limit_k_max 7
_diffrn_reflns_limit_k_min -7
_diffrn_reflns_limit_l_max 12
_diffrn_reflns_limit_l_min -11
_diffrn_reflns_number 5222
_diffrn_reflns_theta_full 30.01
_diffrn_reflns_theta_max 30.01
_diffrn_reflns_theta_min 2.27
_exptl_absorpt_coefficient_mu 0.088
_exptl_absorpt_correction_T_max 0.99
_exptl_absorpt_correction_T_min 0.98
_exptl_absorpt_correction_type empirical
_exptl_absorpt_process_details sadabs
_exptl_crystal_colour colourless
_exptl_crystal_density_diffrn 1.246
_exptl_crystal_density_method 'not measured'
_exptl_crystal_description prism
_exptl_crystal_F_000 1176
_exptl_crystal_size_max 0.2
_exptl_crystal_size_mid 0.1
_exptl_crystal_size_min 0.1
_refine_diff_density_max 0.467
_refine_diff_density_min -0.511
_refine_diff_density_rms 0.125
_refine_ls_extinction_method none
_refine_ls_goodness_of_fit_ref 0.935
_refine_ls_hydrogen_treatment mixed
_refine_ls_matrix_type full
_refine_ls_number_parameters 189
_refine_ls_number_reflns 4209
_refine_ls_number_restraints 10
_refine_ls_restrained_S_all 0.952
_refine_ls_R_factor_all 0.2590
_refine_ls_R_factor_gt 0.0612
_refine_ls_shift/su_max 0.000
_refine_ls_shift/su_mean 0.000
_refine_ls_structure_factor_coef Fsqd
_refine_ls_weighting_details 'calc w=1/[\s^2^(Fo^2^)+(0.1003P)^2^+0.0000P] where P=(Fo^2^+2Fc^2^)/3'
_refine_ls_weighting_scheme calc
_refine_ls_wR_factor_gt 0.1866
_refine_ls_wR_factor_ref 0.2558
_reflns_number_gt 2437
_reflns_number_total 4209
_reflns_threshold_expression >2sigma(I)
_cod_data_source_file c1ce05799e.txt
_cod_data_source_block anoc11b
_cod_depositor_comments
;
The following automatic conversions were performed:

'_symmetry_cell_setting' value 'Monoclinic' changed to 'monoclinic'
according to /home/saulius/struct/CIF-dictionaries/cif_core.dic
dictionary named 'cif_core.dic' version 2.4.1 from 2010-06-29.

Automatic conversion script
Id: cif_fix_values 1715 2011-07-08 13:25:40Z adriana 
;
_cod_original_sg_symbol_H-M C2/c
_cod_database_code 7206990

loop_
_symmetry_equiv_pos_as_xyz
'x, y, z'
'-x, y, -z+1/2'
'x+1/2, y+1/2, z'
'-x+1/2, y+1/2, -z+1/2'
'-x, -y, -z'
'x, -y, z-1/2'
'-x+1/2, -y+1/2, -z'
'x+1/2, -y+1/2, z-1/2'

loop_
_atom_site_label
_atom_site_type_symbol
_atom_site_fract_x
_atom_site_fract_y
_atom_site_fract_z
_atom_site_U_iso_or_equiv
_atom_site_adp_type
_atom_site_occupancy
_atom_site_symmetry_multiplicity
_atom_site_calc_flag
_atom_site_refinement_flags
O1 O 0.16278(4) 1.0674(6) 0.4431(4) 0.0576(10) Uani 1 1 d .
O2 O 0.03286(4) 0.5486(6) 0.5070(4) 0.0607(10) Uani 1 1 d .
O3 O 0.01278(4) 0.9815(6) 0.6093(4) 0.0636(10) Uani 1 1 d D
H3O H 0.00476(14) 0.854(2) 0.558(2) 0.076 Uiso 1 1 d D
N1 N 0.17497(5) 0.6505(6) 0.4323(4) 0.0402(9) Uani 1 1 d .
H1N H 0.1721 0.4836 0.4368 0.048 Uiso 1 1 calc R
N2 N 0.02895(5) 0.9940(6) 0.5243(4) 0.0420(9) Uani 1 1 d D
H2N H 0.0330 1.1491 0.4969 0.050 Uiso 1 1 calc R
C1 C 0.19827(6) 0.9194(8) 0.2930(5) 0.0412(11) Uani 1 1 d .
H1 H 0.1892 1.0357 0.2501 0.049 Uiso 1 1 calc R
C2 C 0.21695(6) 0.9545(9) 0.2576(6) 0.0504(12) Uani 1 1 d .
H2 H 0.2202 1.0959 0.1899 0.060 Uiso 1 1 calc R
C3 C 0.23086(7) 0.7833(9) 0.3210(6) 0.0497(12) Uani 1 1 d .
H3 H 0.2433 0.8124 0.3002 0.060 Uiso 1 1 calc R
C4 C 0.22541(6) 0.5712(9) 0.4146(6) 0.0507(13) Uani 1 1 d .
H4 H 0.2344 0.4502 0.4540 0.061 Uiso 1 1 calc R
C5 C 0.20739(6) 0.5318(8) 0.4519(6) 0.0449(11) Uani 1 1 d .
H5 H 0.2043 0.3864 0.5170 0.054 Uiso 1 1 calc R
C6 C 0.19351(6) 0.7067(7) 0.3937(5) 0.0356(10) Uani 1 1 d .
C7 C 0.16095(6) 0.8249(9) 0.4635(5) 0.0426(11) Uani 1 1 d .
C8 C 0.14359(6) 0.7042(8) 0.5218(6) 0.0485(12) Uani 1 1 d .
H8A H 0.1441 0.5119 0.5058 0.058 Uiso 1 1 calc R
H8B H 0.1428 0.7376 0.6394 0.058 Uiso 1 1 calc R
C9 C 0.12675(6) 0.8092(9) 0.4360(6) 0.0531(13) Uani 1 1 d .
H9A H 0.1272 0.7641 0.3197 0.064 Uiso 1 1 calc R
H9B H 0.1268 1.0029 0.4448 0.064 Uiso 1 1 calc R
C10 C 0.10842(6) 0.7036(9) 0.5022(6) 0.0502(12) Uani 1 1 d .
H1OA H 0.1085 0.5097 0.4956 0.060 Uiso 1 1 calc R
H10B H 0.1079 0.7519 0.6180 0.060 Uiso 1 1 calc R
C11 C 0.09113(6) 0.8072(10) 0.4118(6) 0.0571(13) Uani 1 1 d .
H11A H 0.0911 0.7441 0.2985 0.069 Uiso 1 1 calc R
H11B H 0.0917 1.0012 0.4090 0.069 Uiso 1 1 calc R
C12 C 0.07300(6) 0.7259(9) 0.4856(6) 0.0474(12) Uani 1 1 d .
H12A H 0.0722 0.5320 0.4849 0.057 Uiso 1 1 calc R
H12B H 0.0731 0.7840 0.5999 0.057 Uiso 1 1 calc R
C13 C 0.05599(6) 0.8376(9) 0.3976(5) 0.0419(11) Uani 1 1 d .
H13A H 0.0574 1.0299 0.3873 0.050 Uiso 1 1 calc R
H13B H 0.0550 0.7631 0.2869 0.050 Uiso 1 1 calc R
C14 C 0.03857(6) 0.7804(8) 0.4824(5) 0.0390(11) Uani 1 1 d .
N3 N 0.0000 0.5097(9) 0.2500 0.0414(13) Uani 1 2 d SD
H3AN H -0.0045(6) 0.662(6) 0.205(7) 0.050 Uiso 0.50 1 d PD
H3BN H -0.0087(5) 0.382(7) 0.235(7) 0.050 Uiso 0.50 1 d PD
H3CN H 0.0098(5) 0.461(9) 0.191(7) 0.050 Uiso 0.50 1 d PD

loop_
_atom_site_aniso_label
_atom_site_aniso_U_11
_atom_site_aniso_U_22
_atom_site_aniso_U_33
_atom_site_aniso_U_23
_atom_site_aniso_U_13
_atom_site_aniso_U_12
O1 0.056(2) 0.0446(19) 0.072(3) -0.0026(18) -0.0003(17) 0.0007(17)
O2 0.060(2) 0.050(2) 0.073(3) -0.0001(19) 0.0081(18) -0.0015(17)
O3 0.060(2) 0.057(2) 0.075(3) -0.0023(19) 0.0238(19) -0.0085(18)
N1 0.039(2) 0.034(2) 0.048(2) -0.0009(17) 0.0027(18) -0.0041(16)
N2 0.041(2) 0.033(2) 0.052(2) 0.0022(18) 0.0070(18) -0.0052(17)
C1 0.043(3) 0.038(2) 0.043(3) -0.002(2) 0.004(2) -0.001(2)
C2 0.051(3) 0.045(3) 0.055(3) -0.001(2) 0.005(2) -0.007(2)
C3 0.046(3) 0.050(3) 0.054(3) -0.003(3) 0.005(2) 0.000(2)
C4 0.049(3) 0.045(3) 0.058(3) -0.001(2) 0.006(2) 0.004(2)
C5 0.046(3) 0.039(2) 0.050(3) 0.001(2) 0.003(2) 0.000(2)
C6 0.036(3) 0.031(2) 0.039(3) -0.001(2) 0.004(2) -0.002(2)
C7 0.044(3) 0.036(2) 0.047(3) -0.002(2) 0.002(2) 0.000(2)
C8 0.044(3) 0.046(3) 0.055(3) -0.002(2) -0.001(2) 0.000(2)
C9 0.050(3) 0.053(3) 0.057(3) 0.002(3) 0.001(3) -0.001(2)
C10 0.047(3) 0.057(3) 0.047(3) -0.005(3) 0.004(2) 0.000(2)
C11 0.047(3) 0.059(3) 0.066(3) 0.002(3) 0.004(3) 0.003(3)
C12 0.039(3) 0.051(3) 0.053(3) 0.003(2) 0.004(2) -0.001(2)
C13 0.043(3) 0.053(3) 0.029(2) -0.001(2) 0.000(2) 0.002(2)
C14 0.036(3) 0.040(3) 0.041(3) -0.006(2) 0.001(2) 0.001(2)
N3 0.051(3) 0.039(3) 0.034(3) 0.000 -0.005(3) 0.000

loop_
_atom_type_symbol
_atom_type_description
_atom_type_scat_dispersion_real
_atom_type_scat_dispersion_imag
_atom_type_scat_source
C C 0.0033 0.0016 'International Tables Vol C Tables 4.2.6.8 and 6.1.1.4'
H H 0.0000 0.0000 'International Tables Vol C Tables 4.2.6.8 and 6.1.1.4'
N N 0.0061 0.0033 'International Tables Vol C Tables 4.2.6.8 and 6.1.1.4'
O O 0.0106 0.0060 'International Tables Vol C Tables 4.2.6.8 and 6.1.1.4'

loop_
_geom_angle_atom_site_label_1
_geom_angle_atom_site_label_2
_geom_angle_atom_site_label_3
_geom_angle
N2 O3 H3O 108.9(13)
C7 N1 C6 128.8(3)
C7 N1 H1N 115.6
C6 N1 H1N 115.6
C14 N2 O3 123.5(3)
C14 N2 H2N 118.2
O3 N2 H2N 118.2
C6 C1 C2 118.5(4)
C6 C1 H1 120.8
C2 C1 H1 120.8
C1 C2 C3 121.9(4)
C1 C2 H2 119.0
C3 C2 H2 119.0
C4 C3 C2 117.4(4)
C4 C3 H3 121.3
C2 C3 H3 121.3
C5 C4 C3 122.1(5)
C5 C4 H4 118.9
C3 C4 H4 118.9
C4 C5 C6 120.8(4)
C4 C5 H5 119.6
C6 C5 H5 119.6
C1 C6 C5 119.1(4)
C1 C6 N1 122.6(4)
C5 C6 N1 118.2(4)
O1 C7 N1 121.3(4)
O1 C7 C8 122.7(4)
N1 C7 C8 116.0(4)
C9 C8 C7 113.2(4)
C9 C8 H8A 108.9
C7 C8 H8A 108.9
C9 C8 H8B 108.9
C7 C8 H8B 108.9
H8A C8 H8B 107.7
C8 C9 C10 114.6(4)
C8 C9 H9A 108.6
C10 C9 H9A 108.6
C8 C9 H9B 108.6
C10 C9 H9B 108.6
H9A C9 H9B 107.6
C11 C10 C9 114.6(4)
C11 C10 H1OA 108.6
C9 C10 H1OA 108.6
C11 C10 H10B 108.6
C9 C10 H10B 108.6
H1OA C10 H10B 107.6
C10 C11 C12 115.1(4)
C10 C11 H11A 108.5
C12 C11 H11A 108.5
C10 C11 H11B 108.5
C12 C11 H11B 108.5
H11A C11 H11B 107.5
C13 C12 C11 114.4(4)
C13 C12 H12A 108.7
C11 C12 H12A 108.7
C13 C12 H12B 108.7
C11 C12 H12B 108.7
H12A C12 H12B 107.6
C14 C13 C12 113.5(4)
C14 C13 H13A 108.9
C12 C13 H13A 108.9
C14 C13 H13B 108.9
C12 C13 H13B 108.9
H13A C13 H13B 107.7
O2 C14 N2 121.9(4)
O2 C14 C13 122.9(4)
N2 C14 C13 115.1(4)
H3AN N3 H3BN 107.8(11)
H3AN N3 H3CN 106.9(11)
H3BN N3 H3CN 107.4(11)

loop_
_geom_bond_atom_site_label_1
_geom_bond_atom_site_label_2
_geom_bond_distance
O1 C7 1.230(5)
O2 C14 1.247(5)
O3 N2 1.376(4)
O3 H3O 0.945(15)
N1 C7 1.364(5)
N1 C6 1.410(5)
N1 H1N 0.8600
N2 C14 1.323(5)
N2 H2N 0.8600
C1 C6 1.390(5)
C1 C2 1.396(6)
C1 H1 0.9300
C2 C3 1.399(6)
C2 H2 0.9300
C3 C4 1.369(6)
C3 H3 0.9300
C4 C5 1.357(6)
C4 H4 0.9300
C5 C6 1.395(5)
C5 H5 0.9300
C7 C8 1.481(6)
C8 C9 1.470(6)
C8 H8A 0.9700
C8 H8B 0.9700
C9 C10 1.536(6)
C9 H9A 0.9700
C9 H9B 0.9700
C10 C11 1.511(7)
C10 H1OA 0.9700
C10 H10B 0.9700
C11 C12 1.511(6)
C11 H11A 0.9700
C11 H11B 0.9700
C12 C13 1.500(6)
C12 H12A 0.9700
C12 H12B 0.9700
C13 C14 1.480(5)
C13 H13A 0.9700
C13 H13B 0.9700
N3 H3AN 0.9000(12)
N3 H3BN 0.8999(11)
N3 H3CN 0.9000(12)
